data_7024815
loop_
_publ_author_name
'Lu, Zhe-Jun'
'Wang, Jin-Po'
'Zhu, Qin-Yu'
'Huo, Li-Bin'
'Qin, Yu-Rong'
'Dai, Jie'

_publ_section_title
;
 Cu(II) and Ni(II) dioxotetraamine complexes integrated with
 tetrathiafulvalene moiety; structures and solution chemistry.
;
_journal_issue 11
_journal_name_full 'Dalton transactions (Cambridge, England : 2003)'
_journal_page_first 2798
_journal_page_last 2803
_journal_paper_doi 10.1039/b921745b
_journal_volume 39
_journal_year 2010
_chemical_formula_sum 'C17 H27 Cu N5 O4 S6'
_chemical_formula_weight 621.34
_chemical_name_systematic
;
?
;
_space_group_IT_number 14
_symmetry_cell_setting monoclinic
_symmetry_space_group_name_Hall '-P 2ybc'
_symmetry_space_group_name_H-M 'P 1 21/c 1'
_atom_sites_solution_hydrogens geom
_atom_sites_solution_primary direct
_atom_sites_solution_secondary difmap
_audit_creation_method SHELXL-97
_cell_angle_alpha 90.00
_cell_angle_beta 99.327(2)
_cell_angle_gamma 90.00
_cell_formula_units_Z 4
_cell_length_a 9.5471(6)
_cell_length_b 18.3348(12)
_cell_length_c 14.6021(10)
_cell_measurement_temperature 223(2)
_cell_volume 2522.2(3)
_computing_structure_refinement 'SHELXL-97 (Sheldrick, 1997)'
_computing_structure_solution 'SHELXS-97 (Sheldrick, 1990)'
_diffrn_ambient_temperature 223(2)
_diffrn_detector_area_resol_mean 14.63
_diffrn_measured_fraction_theta_full 0.988
_diffrn_measured_fraction_theta_max 0.988
_diffrn_measurement_device_type 'Rigaku Saturn'
_diffrn_measurement_method \w
_diffrn_radiation_monochromator graphite
_diffrn_radiation_source 'fine-focus sealed tube'
_diffrn_radiation_type MoK\a
_diffrn_radiation_wavelength 0.71075
_diffrn_reflns_av_R_equivalents 0.0475
_diffrn_reflns_av_sigmaI/netI 0.0685
_diffrn_reflns_limit_h_max 12
_diffrn_reflns_limit_h_min -12
_diffrn_reflns_limit_k_max 19
_diffrn_reflns_limit_k_min -23
_diffrn_reflns_limit_l_max 18
_diffrn_reflns_limit_l_min -15
_diffrn_reflns_number 14342
_diffrn_reflns_theta_full 27.48
_diffrn_reflns_theta_max 27.48
_diffrn_reflns_theta_min 3.04
_exptl_absorpt_coefficient_mu 1.398
_exptl_absorpt_correction_T_max 0.8502
_exptl_absorpt_correction_T_min 0.6048
_exptl_absorpt_correction_type multi-scan
_exptl_absorpt_process_details 'Jacobson, R. (1998) Private communication'
_exptl_crystal_density_diffrn 1.636
_exptl_crystal_density_method 'not measured'
_exptl_crystal_F_000 1284
_exptl_crystal_size_max 0.40
_exptl_crystal_size_mid 0.25
_exptl_crystal_size_min 0.12
_refine_diff_density_max 0.399
_refine_diff_density_min -0.591
_refine_diff_density_rms 0.088
_refine_ls_extinction_method none
_refine_ls_goodness_of_fit_ref 1.071
_refine_ls_hydrogen_treatment mixed
_refine_ls_matrix_type full
_refine_ls_number_parameters 309
_refine_ls_number_reflns 5710
_refine_ls_number_restraints 0
_refine_ls_restrained_S_all 1.071
_refine_ls_R_factor_all 0.0785
_refine_ls_R_factor_gt 0.0597
_refine_ls_shift/su_max 0.001
_refine_ls_shift/su_mean 0.000
_refine_ls_structure_factor_coef Fsqd
_refine_ls_weighting_details 'calc w=1/[\s^2^(Fo^2^)+(0.0824P)^2^+0.1090P] where P=(Fo^2^+2Fc^2^)/3'
_refine_ls_weighting_scheme calc
_refine_ls_wR_factor_gt 0.1512
_refine_ls_wR_factor_ref 0.1638
_reflns_number_gt 4709
_reflns_number_total 5710
_reflns_threshold_expression >2sigma(I)
_cod_data_source_file b921745b.txt
_cod_data_source_block 3
_cod_original_sg_symbol_H-M 'P 21/c'
_cod_database_code 7024815

loop_
_symmetry_equiv_pos_as_xyz
'x, y, z'
'-x, y+1/2, -z+1/2'
'-x, -y, -z'
'x, -y-1/2, z-1/2'

loop_
_atom_site_label
_atom_site_type_symbol
_atom_site_fract_x
_atom_site_fract_y
_atom_site_fract_z
_atom_site_U_iso_or_equiv
_atom_site_adp_type
_atom_site_occupancy
_atom_site_symmetry_multiplicity
_atom_site_calc_flag
_atom_site_refinement_flags
Cu1 Cu 0.18966(5) 0.65987(3) 0.53503(3) 0.02346(16) Uani 1 1 d .
S1 S 0.14647(12) 0.63575(6) 0.87787(7) 0.0276(2) Uani 1 1 d .
S2 S -0.04770(11) 0.52992(6) 0.77715(7) 0.0266(2) Uani 1 1 d .
S3 S 0.26280(12) 0.50823(6) 1.03256(8) 0.0298(3) Uani 1 1 d .
S4 S 0.06932(12) 0.40353(6) 0.92495(8) 0.0300(3) Uani 1 1 d .
S5 S 0.46917(13) 0.39556(7) 1.11796(9) 0.0404(3) Uani 1 1 d .
S6 S 0.24508(14) 0.27294(6) 0.99830(9) 0.0407(3) Uani 1 1 d .
O1 O -0.1674(3) 0.55299(16) 0.6020(2) 0.0282(6) Uani 1 1 d .
O2 O 0.2141(4) 0.75926(16) 0.7957(2) 0.0339(7) Uani 1 1 d .
O3 O 0.3533(3) 0.56469(18) 0.6062(2) 0.0387(8) Uani 1 1 d .
O4 O 0.5726(5) 0.6063(2) 0.5130(3) 0.0536(11) Uani 1 1 d .
H4C H 0.510(6) 0.585(3) 0.550(4) 0.055(17) Uiso 1 1 d .
H4D H 0.649(7) 0.588(4) 0.535(5) 0.07(2) Uiso 1 1 d .
N1 N 0.0038(3) 0.61569(18) 0.5413(2) 0.0240(7) Uani 1 1 d .
N2 N 0.1525(4) 0.61770(19) 0.4045(2) 0.0267(8) Uani 1 1 d .
H2A H 0.2036 0.6414 0.3663 0.032 Uiso 1 1 calc R
H2B H 0.1734 0.5693 0.4047 0.032 Uiso 1 1 calc R
N3 N 0.2052(4) 0.72371(17) 0.6440(2) 0.0246(7) Uani 1 1 d .
N4 N 0.3515(4) 0.72110(19) 0.5014(2) 0.0272(8) Uani 1 1 d .
H4A H 0.4249 0.6916 0.4928 0.033 Uiso 1 1 calc R
H4B H 0.3217 0.7456 0.4476 0.033 Uiso 1 1 calc R
N5 N 0.4181(4) 0.4707(2) 0.7068(3) 0.0338(9) Uani 1 1 d .
C1 C 0.0186(4) 0.5983(2) 0.7092(3) 0.0216(8) Uani 1 1 d .
C2 C 0.1094(4) 0.6469(2) 0.7562(3) 0.0226(8) Uani 1 1 d .
C3 C 0.0836(4) 0.5456(2) 0.8728(3) 0.0253(8) Uani 1 1 d .
C4 C 0.1323(5) 0.4942(2) 0.9349(3) 0.0268(9) Uani 1 1 d .
C6 C 0.3123(5) 0.4156(2) 1.0431(3) 0.0295(9) Uani 1 1 d .
C5 C 0.2233(5) 0.3671(2) 0.9932(3) 0.0296(9) Uani 1 1 d .
C8 C 0.4051(8) 0.3444(3) 1.2087(4) 0.0633(17) Uani 1 1 d .
H8A H 0.4848 0.3300 1.2552 0.095 Uiso 1 1 calc R
H8B H 0.3556 0.3011 1.1822 0.095 Uiso 1 1 calc R
H8C H 0.3406 0.3744 1.2372 0.095 Uiso 1 1 calc R
C7 C 0.2059(6) 0.2487(3) 0.8773(4) 0.0422(12) Uani 1 1 d .
H7A H 0.2146 0.1963 0.8708 0.063 Uiso 1 1 calc R
H7B H 0.2721 0.2731 0.8437 0.063 Uiso 1 1 calc R
H7C H 0.1098 0.2636 0.8523 0.063 Uiso 1 1 calc R
C9 C -0.0531(4) 0.5892(2) 0.6103(3) 0.0232(8) Uani 1 1 d .
C10 C -0.0761(4) 0.5974(2) 0.4496(3) 0.0274(9) Uani 1 1 d .
H10A H -0.1729 0.6166 0.4436 0.033 Uiso 1 1 calc R
H10B H -0.0815 0.5443 0.4418 0.033 Uiso 1 1 calc R
C11 C -0.0009(5) 0.6305(2) 0.3770(3) 0.0306(9) Uani 1 1 d .
H11A H -0.0344 0.6081 0.3165 0.037 Uiso 1 1 calc R
H11B H -0.0202 0.6830 0.3720 0.037 Uiso 1 1 calc R
C12 C 0.1801(4) 0.7157(2) 0.7296(3) 0.0243(8) Uani 1 1 d .
C13 C 0.2751(5) 0.7925(2) 0.6246(3) 0.0328(10) Uani 1 1 d .
H13A H 0.3084 0.8186 0.6826 0.039 Uiso 1 1 calc R
H13B H 0.2080 0.8239 0.5847 0.039 Uiso 1 1 calc R
C14 C 0.3991(4) 0.7735(2) 0.5766(3) 0.0308(10) Uani 1 1 d .
H14A H 0.4355 0.8177 0.5509 0.037 Uiso 1 1 calc R
H14B H 0.4756 0.7520 0.6212 0.037 Uiso 1 1 calc R
C15 C 0.3294(5) 0.5199(3) 0.6652(3) 0.0325(10) Uani 1 1 d .
H15 H 0.2385 0.5212 0.6820 0.039 Uiso 1 1 calc R
C16 C 0.5630(5) 0.4639(3) 0.6886(4) 0.0500(14) Uani 1 1 d .
H16A H 0.5770 0.4155 0.6649 0.075 Uiso 1 1 calc R
H16B H 0.6288 0.4717 0.7457 0.075 Uiso 1 1 calc R
H16C H 0.5796 0.5001 0.6431 0.075 Uiso 1 1 calc R
C17 C 0.3776(6) 0.4221(3) 0.7756(4) 0.0518(14) Uani 1 1 d .
H17A H 0.2818 0.4335 0.7852 0.078 Uiso 1 1 calc R
H17B H 0.4424 0.4280 0.8335 0.078 Uiso 1 1 calc R
H17C H 0.3812 0.3721 0.7544 0.078 Uiso 1 1 calc R

loop_
_atom_site_aniso_label
_atom_site_aniso_U_11
_atom_site_aniso_U_22
_atom_site_aniso_U_33
_atom_site_aniso_U_23
_atom_site_aniso_U_13
_atom_site_aniso_U_12
Cu1 0.0263(3) 0.0247(3) 0.0197(3) -0.00073(19) 0.0047(2) -0.0017(2)
S1 0.0377(6) 0.0254(5) 0.0191(5) -0.0001(4) 0.0030(4) -0.0040(5)
S2 0.0294(5) 0.0276(5) 0.0225(5) 0.0026(4) 0.0033(4) -0.0047(4)
S3 0.0380(6) 0.0264(5) 0.0232(5) 0.0014(4) -0.0007(4) -0.0007(5)
S4 0.0331(6) 0.0257(5) 0.0304(6) 0.0014(4) 0.0030(5) -0.0029(5)
S5 0.0378(6) 0.0408(7) 0.0388(7) 0.0042(5) -0.0048(5) 0.0036(5)
S6 0.0539(8) 0.0242(5) 0.0431(7) 0.0050(5) 0.0054(6) 0.0022(5)
O1 0.0239(14) 0.0324(16) 0.0270(16) 0.0019(13) 0.0003(12) -0.0026(13)
O2 0.0520(19) 0.0270(15) 0.0232(16) -0.0059(12) 0.0073(14) -0.0087(14)
O3 0.0301(17) 0.0402(18) 0.045(2) 0.0055(16) 0.0034(15) 0.0039(15)
O4 0.040(2) 0.054(2) 0.068(3) 0.020(2) 0.010(2) 0.009(2)
N1 0.0259(17) 0.0265(17) 0.0185(17) 0.0006(14) 0.0001(13) -0.0007(14)
N2 0.0308(18) 0.0270(18) 0.0232(18) -0.0015(14) 0.0068(14) 0.0020(15)
N3 0.0298(18) 0.0200(16) 0.0245(18) 0.0002(14) 0.0053(14) -0.0041(14)
N4 0.0299(18) 0.0271(18) 0.0242(18) 0.0059(15) 0.0027(15) 0.0018(15)
N5 0.0282(18) 0.036(2) 0.037(2) 0.0057(17) 0.0061(16) 0.0048(17)
C1 0.0215(19) 0.0214(18) 0.022(2) 0.0018(15) 0.0044(15) 0.0019(16)
C2 0.026(2) 0.0212(19) 0.020(2) 0.0018(15) 0.0041(16) 0.0008(16)
C3 0.029(2) 0.027(2) 0.021(2) 0.0003(16) 0.0071(17) -0.0003(17)
C4 0.035(2) 0.023(2) 0.023(2) 0.0006(16) 0.0063(17) 0.0006(18)
C6 0.035(2) 0.028(2) 0.026(2) 0.0025(18) 0.0039(18) 0.0006(19)
C5 0.036(2) 0.024(2) 0.030(2) 0.0042(18) 0.0062(19) 0.0003(18)
C8 0.090(5) 0.055(4) 0.040(3) 0.021(3) -0.003(3) -0.003(3)
C7 0.044(3) 0.029(2) 0.053(3) -0.006(2) 0.008(2) -0.002(2)
C9 0.0225(19) 0.0219(19) 0.025(2) -0.0020(16) 0.0036(16) -0.0001(16)
C10 0.031(2) 0.030(2) 0.020(2) -0.0053(17) 0.0005(17) 0.0013(18)
C11 0.036(2) 0.032(2) 0.024(2) 0.0024(18) 0.0052(18) 0.0017(19)
C12 0.026(2) 0.025(2) 0.021(2) -0.0033(16) -0.0005(16) 0.0048(17)
C13 0.046(3) 0.025(2) 0.029(2) -0.0045(18) 0.012(2) -0.009(2)
C14 0.028(2) 0.034(2) 0.030(2) 0.0036(19) 0.0032(18) -0.0084(19)
C15 0.028(2) 0.035(2) 0.035(3) -0.011(2) 0.0067(19) -0.001(2)
C16 0.030(2) 0.061(3) 0.060(4) 0.019(3) 0.008(2) 0.011(2)
C17 0.049(3) 0.052(3) 0.057(4) 0.017(3) 0.015(3) -0.002(3)

loop_
_atom_type_symbol
_atom_type_description
_atom_type_scat_dispersion_real
_atom_type_scat_dispersion_imag
_atom_type_scat_source
C C 0.0033 0.0016 'International Tables Vol C Tables 4.2.6.8 and 6.1.1.4'
H H 0.0000 0.0000 'International Tables Vol C Tables 4.2.6.8 and 6.1.1.4'
N N 0.0061 0.0033 'International Tables Vol C Tables 4.2.6.8 and 6.1.1.4'
O O 0.0106 0.0060 'International Tables Vol C Tables 4.2.6.8 and 6.1.1.4'
S S 0.1246 0.1234 'International Tables Vol C Tables 4.2.6.8 and 6.1.1.4'
Cu Cu 0.3201 1.2651 'International Tables Vol C Tables 4.2.6.8 and 6.1.1.4'

loop_
_geom_angle_atom_site_label_1
_geom_angle_atom_site_label_2
_geom_angle_atom_site_label_3
_geom_angle
N3 Cu1 N1 99.09(14)
N3 Cu1 N2 164.96(14)
N1 Cu1 N2 82.26(14)
N3 Cu1 N4 84.60(14)
N1 Cu1 N4 164.92(14)
N2 Cu1 N4 90.45(14)
C3 S1 C2 93.16(19)
C3 S2 C1 93.19(19)
C4 S3 C6 94.3(2)
C5 S4 C4 94.0(2)
C6 S5 C8 102.1(3)
C5 S6 C7 101.5(2)
H4C O4 H4D 101(6)
C9 N1 C10 113.3(3)
C9 N1 Cu1 132.6(3)
C10 N1 Cu1 113.0(3)
C11 N2 Cu1 102.1(2)
C11 N2 H2A 111.3
Cu1 N2 H2A 111.3
C11 N2 H2B 111.3
Cu1 N2 H2B 111.3
H2A N2 H2B 109.2
C12 N3 C13 115.8(3)
C12 N3 Cu1 134.5(3)
C13 N3 Cu1 109.3(3)
C14 N4 Cu1 109.6(3)
C14 N4 H4A 109.8
Cu1 N4 H4A 109.8
C14 N4 H4B 109.8
Cu1 N4 H4B 109.8
H4A N4 H4B 108.2
C15 N5 C17 121.3(4)
C15 N5 C16 122.2(4)
C17 N5 C16 116.4(4)
C2 C1 C9 135.8(4)
C2 C1 S2 116.0(3)
C9 C1 S2 108.0(3)
C1 C2 C12 134.2(4)
C1 C2 S1 116.2(3)
C12 C2 S1 109.3(3)
C4 C3 S2 123.5(3)
C4 C3 S1 123.8(3)
S2 C3 S1 112.7(2)
C3 C4 S3 124.8(3)
C3 C4 S4 122.1(3)
S3 C4 S4 113.1(2)
C5 C6 S5 126.7(4)
C5 C6 S3 116.7(3)
S5 C6 S3 116.7(3)
C6 C5 S6 124.6(4)
C6 C5 S4 116.4(3)
S6 C5 S4 118.8(3)
S5 C8 H8A 109.5
S5 C8 H8B 109.5
H8A C8 H8B 109.5
S5 C8 H8C 109.5
H8A C8 H8C 109.5
H8B C8 H8C 109.5
S6 C7 H7A 109.5
S6 C7 H7B 109.5
H7A C7 H7B 109.5
S6 C7 H7C 109.5
H7A C7 H7C 109.5
H7B C7 H7C 109.5
O1 C9 N1 125.3(4)
O1 C9 C1 113.7(3)
N1 C9 C1 121.0(3)
N1 C10 C11 108.3(3)
N1 C10 H10A 110.0
C11 C10 H10A 110.0
N1 C10 H10B 110.0
C11 C10 H10B 110.0
H10A C10 H10B 108.4
N2 C11 C10 108.1(3)
N2 C11 H11A 110.1
C10 C11 H11A 110.1
N2 C11 H11B 110.1
C10 C11 H11B 110.1
H11A C11 H11B 108.4
O2 C12 N3 126.5(4)
O2 C12 C2 113.9(4)
N3 C12 C2 119.6(4)
N3 C13 C14 107.8(3)
N3 C13 H13A 110.2
C14 C13 H13A 110.2
N3 C13 H13B 110.2
C14 C13 H13B 110.2
H13A C13 H13B 108.5
N4 C14 C13 109.0(3)
N4 C14 H14A 109.9
C13 C14 H14A 109.9
N4 C14 H14B 109.9
C13 C14 H14B 109.9
H14A C14 H14B 108.3
O3 C15 N5 126.8(4)
O3 C15 H15 116.6
N5 C15 H15 116.6
N5 C16 H16A 109.5
N5 C16 H16B 109.5
H16A C16 H16B 109.5
N5 C16 H16C 109.5
H16A C16 H16C 109.5
H16B C16 H16C 109.5
N5 C17 H17A 109.5
N5 C17 H17B 109.5
H17A C17 H17B 109.5
N5 C17 H17C 109.5
H17A C17 H17C 109.5
H17B C17 H17C 109.5

loop_
_geom_bond_atom_site_label_1
_geom_bond_atom_site_label_2
_geom_bond_distance
Cu1 N3 1.962(3)
Cu1 N1 1.966(3)
Cu1 N2 2.034(3)
Cu1 N4 2.033(3)
S1 C3 1.755(4)
S1 C2 1.766(4)
S2 C3 1.743(4)
S2 C1 1.778(4)
S3 C4 1.754(5)
S3 C6 1.763(4)
S4 C5 1.768(5)
S4 C4 1.765(4)
S5 C6 1.744(5)
S5 C8 1.809(6)
S6 C5 1.738(4)
S6 C7 1.801(5)
O1 C9 1.265(5)
O2 C12 1.254(5)
O3 C15 1.237(6)
O4 H4C 0.95(6)
O4 H4D 0.82(7)
N1 C9 1.314(5)
N1 C10 1.469(5)
N2 C11 1.474(5)
N2 H2A 0.9100
N2 H2B 0.9100
N3 C12 1.318(5)
N3 C13 1.475(5)
N4 C14 1.473(6)
N4 H4A 0.9100
N4 H4B 0.9100
N5 C15 1.317(6)
N5 C17 1.443(6)
N5 C16 1.455(6)
C1 C2 1.351(6)
C1 C9 1.503(6)
C2 C12 1.510(6)
C3 C4 1.338(6)
C6 C5 1.358(6)
C8 H8A 0.9700
C8 H8B 0.9700
C8 H8C 0.9700
C7 H7A 0.9700
C7 H7B 0.9700
C7 H7C 0.9700
C10 C11 1.502(6)
C10 H10A 0.9800
C10 H10B 0.9800
C11 H11A 0.9800
C11 H11B 0.9800
C13 C14 1.511(6)
C13 H13A 0.9800
C13 H13B 0.9800
C14 H14A 0.9800
C14 H14B 0.9800
C15 H15 0.9400
C16 H16A 0.9700
C16 H16B 0.9700
C16 H16C 0.9700
C17 H17A 0.9700
C17 H17B 0.9700
C17 H17C 0.9700

loop_
_geom_hbond_atom_site_label_D
_geom_hbond_atom_site_label_H
_geom_hbond_atom_site_label_A
_geom_hbond_distance_DH
_geom_hbond_distance_HA
_geom_hbond_distance_DA
_geom_hbond_angle_DHA
_geom_hbond_site_symmetry_A
O4 H4C O3 0.95(6) 1.86(6) 2.783(5) 163(5) .
O4 H4D O1 0.82(7) 1.97(7) 2.786(5) 173(7) 1_655
N2 H2A O2 0.91 2.10 2.875(5) 142.0 4_575
N2 H2B O1 0.91 2.24 3.135(5) 166.1 3_566
N4 H4A O4 0.91 2.09 2.967(6) 160.1 .
N4 H4B O2 0.91 2.29 3.098(5) 147.8 4_575
N4 H4B S1 0.91 2.83 3.582(4) 140.6 4_575

loop_
_geom_torsion_atom_site_label_1
_geom_torsion_atom_site_label_2
_geom_torsion_atom_site_label_3
_geom_torsion_atom_site_label_4
_geom_torsion
N3 Cu1 N1 C9 -44.0(4)
N2 Cu1 N1 C9 151.1(4)
N4 Cu1 N1 C9 -147.2(5)
N3 Cu1 N1 C10 148.4(3)
N2 Cu1 N1 C10 -16.4(3)
N4 Cu1 N1 C10 45.3(7)
N3 Cu1 N2 C11 -57.7(6)
N1 Cu1 N2 C11 38.5(3)
N4 Cu1 N2 C11 -128.2(3)
N1 Cu1 N3 C12 44.2(4)
N2 Cu1 N3 C12 138.2(5)
N4 Cu1 N3 C12 -150.5(4)
N1 Cu1 N3 C13 -143.4(3)
N2 Cu1 N3 C13 -49.4(7)
N4 Cu1 N3 C13 21.8(3)
N3 Cu1 N4 C14 4.6(3)
N1 Cu1 N4 C14 109.6(6)
N2 Cu1 N4 C14 170.3(3)
C3 S2 C1 C2 -16.6(3)
C3 S2 C1 C9 167.5(3)
C9 C1 C2 C12 0.5(8)
S2 C1 C2 C12 -173.9(4)
C9 C1 C2 S1 173.7(4)
S2 C1 C2 S1 -0.7(4)
C3 S1 C2 C1 17.5(3)
C3 S1 C2 C12 -167.6(3)
C1 S2 C3 C4 -151.1(4)
C1 S2 C3 S1 28.2(2)
C2 S1 C3 C4 150.7(4)
C2 S1 C3 S2 -28.6(3)
S2 C3 C4 S3 -179.3(2)
S1 C3 C4 S3 1.6(6)
S2 C3 C4 S4 1.0(6)
S1 C3 C4 S4 -178.1(2)
C6 S3 C4 C3 -157.1(4)
C6 S3 C4 S4 22.7(3)
C5 S4 C4 C3 156.9(4)
C5 S4 C4 S3 -22.8(3)
C8 S5 C6 C5 -65.2(5)
C8 S5 C6 S3 113.8(3)
C4 S3 C6 C5 -13.5(4)
C4 S3 C6 S5 167.4(3)
S5 C6 C5 S6 3.1(6)
S3 C6 C5 S6 -175.9(2)
S5 C6 C5 S4 178.6(3)
S3 C6 C5 S4 -0.4(5)
C7 S6 C5 C6 -136.8(4)
C7 S6 C5 S4 47.8(3)
C4 S4 C5 C6 14.0(4)
C4 S4 C5 S6 -170.2(3)
C10 N1 C9 O1 -2.0(6)
Cu1 N1 C9 O1 -169.5(3)
C10 N1 C9 C1 176.2(3)
Cu1 N1 C9 C1 8.7(6)
C2 C1 C9 O1 -155.0(5)
S2 C1 C9 O1 19.7(4)
C2 C1 C9 N1 26.7(7)
S2 C1 C9 N1 -158.6(3)
C9 N1 C10 C11 180.0(4)
Cu1 N1 C10 C11 -9.9(4)
Cu1 N2 C11 C10 -54.3(4)
N1 C10 C11 N2 43.3(4)
C13 N3 C12 O2 -2.6(6)
Cu1 N3 C12 O2 169.4(3)
C13 N3 C12 C2 -179.8(3)
Cu1 N3 C12 C2 -7.8(6)
C1 C2 C12 O2 155.0(4)
S1 C2 C12 O2 -18.6(4)
C1 C2 C12 N3 -27.5(7)
S1 C2 C12 N3 158.9(3)
C12 N3 C13 C14 130.6(4)
Cu1 N3 C13 C14 -43.4(4)
Cu1 N4 C14 C13 -29.3(4)
N3 C13 C14 N4 47.6(5)
C17 N5 C15 O3 179.1(5)
C16 N5 C15 O3 1.3(8)
